data_7249944
loop_
_publ_author_name
'Smith, Jordan N.'
'White, Nicholas G.'

_publ_section_title
;
 Structural diversity in 1D hydrogen-bonded chains assembled through
 bis(triazole) self-association
;
_journal_issue 11
_journal_name_full CrystEngComm
_journal_page_first 1568
_journal_page_last 1574
_journal_paper_doi 10.1039/D5CE00020C
_journal_volume 27
_journal_year 2025
_chemical_formula_moiety 'C52 H46 N12'
_chemical_formula_sum 'C52 H46 N12'
_chemical_formula_weight 839.01
_space_group_crystal_system triclinic
_space_group_IT_number 1
_space_group_name_Hall 'P 1'
_space_group_name_H-M_alt 'P 1'
_atom_sites_solution_hydrogens geom
_atom_sites_solution_primary dual
_audit_creation_date 2024-07-23
_audit_creation_method
;
Olex2 1.5
(compiled 2024.02.16 svn.r378c4104 for OlexSys, GUI svn.r6928)
;
_audit_update_record
;
2024-07-25 deposited with the CCDC.	2025-02-05 downloaded from the CCDC.
;
_cell_angle_alpha 68.942(8)
_cell_angle_beta 77.748(6)
_cell_angle_gamma 63.780(8)
_cell_formula_units_Z 1
_cell_length_a 10.8323(7)
_cell_length_b 10.8523(10)
_cell_length_c 13.3670(10)
_cell_measurement_reflns_used 3104
_cell_measurement_temperature 150.00(10)
_cell_measurement_theta_max 70.2550
_cell_measurement_theta_min 4.5670
_cell_volume 1312.8(2)
_computing_cell_refinement 'CrysAlisPro 1.171.42.67a (Rigaku OD, 2022)'
_computing_data_collection 'CrysAlisPro 1.171.42.67a (Rigaku OD, 2022)'
_computing_data_reduction 'CrysAlisPro 1.171.42.67a (Rigaku OD, 2022)'
_computing_molecular_graphics 'Olex2 1.5 (Dolomanov et al., 2009)'
_computing_publication_material 'Olex2 1.5 (Dolomanov et al., 2009)'
_computing_structure_refinement 'SHELXL 2018/3 (Sheldrick, 2015)'
_computing_structure_solution 'SHELXT 2018/2 (Sheldrick, 2018)'
_diffrn_ambient_environment N~2~
_diffrn_ambient_temperature 150.00(10)
_diffrn_detector 'CCD plate'
_diffrn_detector_area_resol_mean 8.1297
_diffrn_detector_type EosS2
_diffrn_measured_fraction_theta_full 0.989
_diffrn_measured_fraction_theta_max 0.989
_diffrn_measurement_details
;
List of Runs (angles in degrees, time in seconds):

  # Type    Start    End  Width  t~exp~   \w     \q     \k     \f   Frames
#--------------------------------------------------------------------------
  1  \w   -106.00 -15.00   1.00    5.00    --  -36.03 -19.00-180.00   91
  2  \w    -52.00  26.00   1.00    5.00    --  -36.03  57.00  90.00   78
  3  \w   -107.00  -7.00   1.00    5.00    --  -36.03 -19.00 -90.00  100
  4  \w     33.00  88.00   1.00    5.00    --   36.03-125.00   0.00   55
  5  \w      6.00  75.00   1.00    5.00    --   36.03 -99.00 150.00   69
  6  \w     74.00 101.00   1.00   20.00    --  105.15-111.00 -30.00   27
  7  \w     38.00 123.00   1.00   20.00    --  105.15 -61.00-150.00   85
  8  \w     36.00 109.00   1.00   20.00    --  105.15-111.00-120.00   73
  9  \w     45.00 130.00   1.00   20.00    --  105.15 -77.00  60.00   85
 10  \w     83.00 126.00   1.00   20.00    --  105.15 -30.00 120.00   43
 11  \w     84.00 175.00   1.00   20.00    --  105.15  30.00   0.00   91
 12  \w    116.00 160.00   1.00   20.00    --  105.15  77.00-150.00   44
 13  \w     53.00 106.00   1.00   20.00    --  105.15 -95.00   0.00   53
 14  \w     45.00 126.00   1.00   20.00    --  105.15 -30.00  30.00   81
 15  \w     37.00  68.00   1.00   20.00    --  105.15 -30.00 120.00   31
 16  \w     84.00 150.00   1.00   20.00    --  105.15  30.00 -60.00   66
 17  \w     39.00 115.00   1.00   20.00    --  105.15 -45.00 -60.00   76
;
_diffrn_measurement_device 'four-circle diffractometer'
_diffrn_measurement_device_type 'SuperNova, Dual, Cu at home/near, EosS2'
_diffrn_measurement_method '\w scans'
_diffrn_orient_matrix_type 'CrysAlisPro convention (1999,Acta A55,543-557)'
_diffrn_orient_matrix_UB_11 0.1440057000
_diffrn_orient_matrix_UB_12 -0.1044324000
_diffrn_orient_matrix_UB_13 -0.0296708000
_diffrn_orient_matrix_UB_21 0.0586183000
_diffrn_orient_matrix_UB_22 0.1119259000
_diffrn_orient_matrix_UB_23 -0.0147894000
_diffrn_orient_matrix_UB_31 0.0325775000
_diffrn_orient_matrix_UB_32 -0.0643081000
_diffrn_orient_matrix_UB_33 0.1192281000
_diffrn_radiation_monochromator mirror
_diffrn_radiation_probe x-ray
_diffrn_radiation_type 'Cu K\a'
_diffrn_radiation_wavelength 1.54184
_diffrn_reflns_av_R_equivalents 0.0291
_diffrn_reflns_av_unetI/netI 0.0434
_diffrn_reflns_Laue_measured_fraction_full 0.989
_diffrn_reflns_Laue_measured_fraction_max 0.989
_diffrn_reflns_limit_h_max 12
_diffrn_reflns_limit_h_min -12
_diffrn_reflns_limit_k_max 12
_diffrn_reflns_limit_k_min -11
_diffrn_reflns_limit_l_max 15
_diffrn_reflns_limit_l_min -7
_diffrn_reflns_number 6788
_diffrn_reflns_point_group_measured_fraction_full 0.538
_diffrn_reflns_point_group_measured_fraction_max 0.538
_diffrn_reflns_theta_full 66.572
_diffrn_reflns_theta_max 66.572
_diffrn_reflns_theta_min 3.550
_diffrn_source 'micro-focus sealed X-ray tube'
_diffrn_source_type 'SuperNova (Cu) X-ray Source'
_exptl_absorpt_coefficient_mu 0.517
_exptl_absorpt_correction_T_max 1.00000
_exptl_absorpt_correction_T_min 0.87095
_exptl_absorpt_correction_type multi-scan
_exptl_absorpt_process_details
;
CrysAlisPro 1.171.42.67a (Rigaku Oxford Diffraction, 2022)
Empirical absorption correction using spherical harmonics,
implemented in SCALE3 ABSPACK scaling algorithm.
;
_exptl_crystal_colour colourless
_exptl_crystal_colour_primary colourless
_exptl_crystal_density_diffrn 1.061
_exptl_crystal_description block
_exptl_crystal_F_000 442
_exptl_crystal_preparation 'Crystals were grown by vapour diffusion of diethyl ether into a dichloromethane solution.'
_exptl_crystal_size_max 0.29
_exptl_crystal_size_mid 0.24
_exptl_crystal_size_min 0.06
_refine_diff_density_max 0.230
_refine_diff_density_min -0.230
_refine_diff_density_rms 0.045
_refine_ls_abs_structure_details
;
 Classical Flack method preferred over Parsons because s.u. lower.
;
_refine_ls_abs_structure_Flack -0.2(4)
_refine_ls_extinction_coef 0.0073(8)
_refine_ls_extinction_expression Fc^*^=kFc[1+0.001xFc^2^\l^3^/sin(2\q)]^-1/4^
_refine_ls_extinction_method 'SHELXL-2018/3 (Sheldrick 2018)'
_refine_ls_goodness_of_fit_ref 1.063
_refine_ls_hydrogen_treatment constr
_refine_ls_matrix_type full
_refine_ls_number_parameters 618
_refine_ls_number_reflns 4990
_refine_ls_number_restraints 15
_refine_ls_restrained_S_all 1.076
_refine_ls_R_factor_all 0.0459
_refine_ls_R_factor_gt 0.0441
_refine_ls_shift/su_max 0.009
_refine_ls_shift/su_mean 0.002
_refine_ls_structure_factor_coef Fsqd
_refine_ls_weighting_details 'w=1/[\s^2^(Fo^2^)+(0.0777P)^2^] where P=(Fo^2^+2Fc^2^)/3'
_refine_ls_weighting_scheme calc
_refine_ls_wR_factor_gt 0.1185
_refine_ls_wR_factor_ref 0.1208
_reflns_Friedel_coverage 0.089
_reflns_Friedel_fraction_full 0.088
_reflns_Friedel_fraction_max 0.088
_reflns_number_gt 4741
_reflns_number_total 4990
_reflns_threshold_expression 'I > 2\s(I)'
_cod_data_source_file d5ce00020c2.cif
_cod_data_source_block 1_DCM_ether
_cod_depositor_comments 'Adding full bibliography for 7249942--7249945.cif.'
_cod_database_code 7249944
_shelx_shelxl_version_number 2018/3
_chemical_oxdiff_formula 'C40 H60 N1 O4'
_chemical_oxdiff_usercomment jns_283+4-carboxylate
_shelx_space_group_comment
;
The symmetry employed for this shelxl refinement is uniquely defined
by the following loop, which should always be used as a source of
symmetry information in preference to the above space-group names.
They are only intended as comments.
;
_shelx_estimated_absorpt_t_max 0.970
_shelx_estimated_absorpt_t_min 0.865
_reflns_odcompleteness_completeness 98.88
_reflns_odcompleteness_iscentric 1
_reflns_odcompleteness_theta 66.49
_olex2_refinement_description
;
1. Fixed Uiso
 At 1.2 times of:
  All C(H) groups, All C(H,H) groups
 At 1.5 times of:
  All C(H,H,H) groups
2. Restrained distances
 C40-C41 = C41-C42 = C42-C43 = C43-C44 = C44-C45 = C45-C40
 1.395 with sigma of 0.01
 C40-C53 = C40-C56 = C43-C55 = C43-C54 = C53-C54 = C55-C56
 1.395 with sigma of 0.01
3. Others
 Fixed Sof: C41(0.6) H41(0.6) C42(0.6) H42(0.6) H43(0.6) H43A(0.4) C44(0.6)
 H44(0.6) C45(0.6) H45(0.6) C53(0.4) H53(0.4) C55(0.4) H55(0.4) C56(0.4)
 H56(0.4) C54(0.4) H54(0.4)
4.a Secondary CH2 refined with riding coordinates:
 C13(H13A,H13B), C20(H20A,H20B), C39(H39A,H39B), C46(H46A,H46B)
4.b Aromatic/amide H refined with riding coordinates:
 C4(H4), C10(H10), C12(H12), C15(H15), C16(H16), C17(H17), C18(H18), C19(H19),
 C22(H22), C23(H23), C24(H24), C25(H25), C26(H26), C30(H30), C36(H36), C38(H38),
  C41(H41), C42(H42), C43(H43), C43(H43A), C44(H44), C45(H45), C48(H48),
 C49(H49), C50(H50), C51(H51), C52(H52), C53(H53), C55(H55), C56(H56), C54(H54)
4.c Idealised Me refined as rotating group:
 C7(H7A,H7B,H7C), C8(H8A,H8B,H8C), C33(H33A,H33B,H33C), C34(H34A,H34B,H34C)
;
_smtbx_masks_void_probe_radius 1.2
_smtbx_masks_void_truncation_radius 1.2
_ins_header
;
TITL jns2204 in P-1 
REM P-1 (#2 in standard setting)
CELL 1.54184  10.832295  10.852309  13.366994  68.9420  77.7476  63.7803
ZERR    2.00   0.000698   0.001046   0.000981   0.0080   0.0059   0.0078
LATT  1
SFAC C H N O
UNIT 80.00 120.00 2.00 8.00
REM  CrysAlisPro recorded range (K): Min=150.0; max=150.0; aver:150.0
TEMP -123
SIZE 0.06 0.24 0.29
TREF
HKLF 4
END
;
_olex2_submission_special_instructions 'No special instructions were received'
_oxdiff_exptl_absorpt_empirical_details
;
Empirical correction (ABSPACK) includes:
- Absorption correction using spherical harmonics
- Frame scaling
;
_oxdiff_exptl_absorpt_empirical_full_max 1.475
_oxdiff_exptl_absorpt_empirical_full_min 0.736

loop_
_space_group_symop_operation_xyz
'x, y, z'

loop_
_atom_site_label
_atom_site_type_symbol
_atom_site_fract_x
_atom_site_fract_y
_atom_site_fract_z
_atom_site_U_iso_or_equiv
_atom_site_adp_type
_atom_site_occupancy
_atom_site_site_symmetry_order
_atom_site_calc_flag
_atom_site_refinement_flags_posn
_atom_site_refinement_flags_adp
_atom_site_refinement_flags_occupancy
_atom_site_disorder_assembly
_atom_site_disorder_group
N1 N 1.1865(3) 0.3029(3) 0.3345(2) 0.0357(6) Uani 1 1 d . . . . .
N2 N 1.2947(3) 0.3176(3) 0.2746(2) 0.0389(6) Uani 1 1 d . . . . .
N3 N 1.2901(2) 0.4442(3) 0.2717(2) 0.0293(5) Uani 1 1 d . . . . .
N4 N 0.7726(3) 0.1017(3) 0.6785(2) 0.0318(5) Uani 1 1 d . . . . .
N5 N 0.8164(3) -0.0358(3) 0.7348(2) 0.0337(6) Uani 1 1 d . . . . .
N6 N 0.9533(2) -0.0850(3) 0.7425(2) 0.0317(5) Uani 1 1 d . . . . .
N7 N 0.2959(2) 1.0256(3) 0.6798(2) 0.0315(5) Uani 1 1 d . . . . .
N8 N 0.2829(2) 1.1079(3) 0.7371(2) 0.0320(5) Uani 1 1 d . . . . .
N9 N 0.4085(2) 1.1041(3) 0.7358(2) 0.0286(5) Uani 1 1 d . . . . .
N10 N 0.2629(3) 0.7797(3) 0.3307(2) 0.0345(6) Uani 1 1 d . . . . .
N11 N 0.1530(3) 0.8543(3) 0.2738(2) 0.0367(6) Uani 1 1 d . . . . .
N12 N 0.1048(3) 0.9929(3) 0.2740(2) 0.0325(5) Uani 1 1 d . . . . .
C1 C 0.7552(3) 0.5459(3) 0.5105(3) 0.0297(6) Uani 1 1 d . . . . .
C2 C 0.8703(3) 0.5538(3) 0.4423(3) 0.0314(6) Uani 1 1 d . . . . .
C3 C 0.9882(3) 0.4246(3) 0.4442(2) 0.0276(6) Uani 1 1 d . . . . .
C4 C 0.9854(3) 0.2956(3) 0.5123(2) 0.0274(6) Uani 1 1 d . . . . .
H4 H 1.064424 0.209325 0.512003 0.033 Uiso 1 1 calc R U . . .
C5 C 0.8719(3) 0.2859(3) 0.5815(2) 0.0270(6) Uani 1 1 d . . . . .
C6 C 0.7543(3) 0.4144(3) 0.5817(2) 0.0291(6) Uani 1 1 d . . . . .
C7 C 0.8661(4) 0.6976(4) 0.3681(3) 0.0468(9) Uani 1 1 d . . . . .
H7A H 0.770000 0.766789 0.358860 0.070 Uiso 1 1 calc R U . . .
H7B H 0.911562 0.687196 0.298158 0.070 Uiso 1 1 calc R U . . .
H7C H 0.914123 0.732413 0.398983 0.070 Uiso 1 1 calc R U . . .
C8 C 0.6295(3) 0.4139(3) 0.6567(3) 0.0379(7) Uani 1 1 d . . . . .
H8A H 0.562990 0.408579 0.620586 0.057 Uiso 1 1 calc R U . . .
H8B H 0.587025 0.502438 0.677554 0.057 Uiso 1 1 calc R U . . .
H8C H 0.657247 0.330188 0.720992 0.057 Uiso 1 1 calc R U . . .
C9 C 1.1116(3) 0.4199(3) 0.3699(2) 0.0279(6) Uani 1 1 d . . . . .
C10 C 1.1792(3) 0.5108(3) 0.3293(3) 0.0330(6) Uani 1 1 d . . . . .
H10 H 1.153042 0.601318 0.339901 0.040 Uiso 1 1 calc R U . . .
C11 C 0.8812(3) 0.1414(3) 0.6500(2) 0.0273(6) Uani 1 1 d . . . . .
C12 C 0.9968(3) 0.0219(3) 0.6914(2) 0.0303(6) Uani 1 1 d . . . . .
H12 H 1.088047 0.016255 0.685267 0.036 Uiso 1 1 calc R U . . .
C13 C 1.4014(3) 0.4905(4) 0.2129(3) 0.0344(6) Uani 1 1 d . . . . .
H13A H 1.490983 0.407415 0.229938 0.041 Uiso 1 1 calc R U . . .
H13B H 1.399233 0.565973 0.239059 0.041 Uiso 1 1 calc R U . . .
C14 C 1.3935(3) 0.5483(4) 0.0929(3) 0.0343(6) Uani 1 1 d . . . . .
C15 C 1.4043(5) 0.4647(4) 0.0322(3) 0.0548(10) Uani 1 1 d . . . . .
H15 H 1.413098 0.368239 0.067308 0.066 Uiso 1 1 calc R U . . .
C16 C 1.4028(6) 0.5164(6) -0.0776(4) 0.0694(13) Uani 1 1 d . . . . .
H16 H 1.409817 0.456051 -0.117210 0.083 Uiso 1 1 calc R U . . .
C17 C 1.3912(5) 0.6552(5) -0.1306(3) 0.0578(10) Uani 1 1 d . . . . .
H17 H 1.386550 0.692559 -0.206451 0.069 Uiso 1 1 calc R U . . .
C18 C 1.3864(7) 0.7394(6) -0.0721(4) 0.0794(16) Uani 1 1 d . . . . .
H18 H 1.384001 0.833399 -0.107992 0.095 Uiso 1 1 calc R U . . .
C19 C 1.3850(6) 0.6865(5) 0.0399(4) 0.0652(12) Uani 1 1 d . . . . .
H19 H 1.378071 0.746289 0.079913 0.078 Uiso 1 1 calc R U . . .
C20 C 1.0318(3) -0.2356(3) 0.8017(3) 0.0353(7) Uani 1 1 d . . . . .
H20A H 0.973786 -0.267520 0.864612 0.042 Uiso 1 1 calc R U . . .
H20B H 1.113674 -0.242558 0.828704 0.042 Uiso 1 1 calc R U . . .
C21 C 1.0780(3) -0.3343(3) 0.7339(3) 0.0339(6) Uani 1 1 d . . . . .
C22 C 1.1761(5) -0.3266(5) 0.6491(3) 0.0548(10) Uani 1 1 d . . . . .
H22 H 1.213848 -0.256965 0.632940 0.066 Uiso 1 1 calc R U . . .
C23 C 1.2201(5) -0.4200(5) 0.5869(3) 0.0571(10) Uani 1 1 d . . . . .
H23 H 1.284899 -0.411586 0.527303 0.069 Uiso 1 1 calc R U . . .
C24 C 1.1691(4) -0.5242(4) 0.6126(3) 0.0530(10) Uani 1 1 d . . . . .
H24 H 1.198439 -0.587576 0.570330 0.064 Uiso 1 1 calc R U . . .
C25 C 1.0749(4) -0.5371(4) 0.7002(4) 0.0529(10) Uani 1 1 d . . . . .
H25 H 1.041814 -0.610866 0.719106 0.064 Uiso 1 1 calc R U . . .
C26 C 1.0293(3) -0.4414(4) 0.7599(3) 0.0444(8) Uani 1 1 d . . . . .
H26 H 0.964126 -0.449544 0.819239 0.053 Uiso 1 1 calc R U . . .
C27 C 0.6238(3) 0.6787(3) 0.5049(2) 0.0294(6) Uani 1 1 d . . . . .
C28 C 0.5988(3) 0.7611(3) 0.5726(2) 0.0295(6) Uani 1 1 d . . . . .
C29 C 0.4694(3) 0.8777(3) 0.5715(2) 0.0268(6) Uani 1 1 d . . . . .
C30 C 0.3719(3) 0.9080(3) 0.5051(2) 0.0269(5) Uani 1 1 d . . . . .
H30 H 0.285144 0.986319 0.505787 0.032 Uiso 1 1 calc R U . . .
C31 C 0.3971(3) 0.8261(3) 0.4361(2) 0.0272(6) Uani 1 1 d . . . . .
C32 C 0.5261(3) 0.7094(3) 0.4354(3) 0.0295(6) Uani 1 1 d . . . . .
C33 C 0.7064(3) 0.7235(4) 0.6453(3) 0.0438(8) Uani 1 1 d . . . . .
H33A H 0.749443 0.792956 0.616692 0.066 Uiso 1 1 calc R U . . .
H33B H 0.776713 0.626359 0.649628 0.066 Uiso 1 1 calc R U . . .
H33C H 0.663258 0.726556 0.717152 0.066 Uiso 1 1 calc R U . . .
C34 C 0.5608(3) 0.6209(4) 0.3609(3) 0.0391(7) Uani 1 1 d . . . . .
H34A H 0.527331 0.543928 0.394506 0.059 Uiso 1 1 calc R U . . .
H34B H 0.660968 0.578520 0.346496 0.059 Uiso 1 1 calc R U . . .
H34C H 0.516624 0.682754 0.293293 0.059 Uiso 1 1 calc R U . . .
C35 C 0.4298(3) 0.9686(3) 0.6424(2) 0.0263(6) Uani 1 1 d . . . . .
C36 C 0.5027(3) 1.0184(3) 0.6789(2) 0.0296(6) Uani 1 1 d . . . . .
H36 H 0.598565 0.997291 0.666693 0.036 Uiso 1 1 calc R U . . .
C37 C 0.2851(3) 0.8706(3) 0.3685(2) 0.0288(6) Uani 1 1 d . . . . .
C38 C 0.1841(3) 1.0068(3) 0.3313(2) 0.0294(6) Uani 1 1 d . . . . .
H38 H 0.172597 1.092339 0.343529 0.035 Uiso 1 1 calc R U . . .
C39 C 0.4296(3) 1.1890(3) 0.7894(3) 0.0340(6) Uani 1 1 d . . . . .
H39A H 0.350101 1.283513 0.777956 0.041 Uiso 1 1 calc R U . . .
H39B H 0.513081 1.207019 0.755565 0.041 Uiso 1 1 calc R U . . .
C40 C 0.4457(3) 1.1180(3) 0.9084(2) 0.0331(6) Uani 1 1 d D . . . .
C41 C 0.5578(7) 0.9942(8) 0.9502(5) 0.0549(17) Uani 0.6 1 d D . P A 1
H41 H 0.627139 0.948815 0.902868 0.066 Uiso 0.6 1 calc R U P A 1
C42 C 0.5711(8) 0.9348(9) 1.0596(5) 0.0625(19) Uani 0.6 1 d D . P A 1
H42 H 0.648610 0.848880 1.087066 0.075 Uiso 0.6 1 calc R U P A 1
C43 C 0.4745(6) 0.9987(6) 1.1270(3) 0.0756(15) Uani 1 1 d D . . . .
H43 H 0.488239 0.964374 1.201603 0.091 Uiso 0.6 1 calc R U P A 1
H43A H 0.475718 0.975692 1.202490 0.091 Uiso 0.4 1 calc R U P A 2
C44 C 0.3513(9) 1.1180(8) 1.0867(5) 0.068(2) Uani 0.6 1 d D . P A 1
H44 H 0.278528 1.155587 1.135576 0.082 Uiso 0.6 1 calc R U P A 1
C45 C 0.3362(7) 1.1799(8) 0.9776(5) 0.0526(16) Uani 0.6 1 d D . P A 1
H45 H 0.255147 1.261096 0.950125 0.063 Uiso 0.6 1 calc R U P A 1
C46 C -0.0164(4) 1.1047(4) 0.2151(3) 0.0421(8) Uani 1 1 d . . . . .
H46A H -0.017740 1.081371 0.150308 0.051 Uiso 1 1 calc R U . . .
H46B H -0.007667 1.198226 0.190913 0.051 Uiso 1 1 calc R U . . .
C47 C -0.1496(4) 1.1197(4) 0.2800(3) 0.0406(7) Uani 1 1 d . . . . .
C48 C -0.1844(5) 1.1736(6) 0.3663(4) 0.0632(12) Uani 1 1 d . . . . .
H48 H -0.121469 1.199649 0.385114 0.076 Uiso 1 1 calc R U . . .
C49 C -0.3091(5) 1.1902(7) 0.4259(4) 0.0778(17) Uani 1 1 d . . . . .
H49 H -0.331441 1.228341 0.484265 0.093 Uiso 1 1 calc R U . . .
C50 C -0.4008(4) 1.1513(5) 0.4000(3) 0.0553(10) Uani 1 1 d . . . . .
H50 H -0.486255 1.162062 0.440634 0.066 Uiso 1 1 calc R U . . .
C51 C -0.3672(4) 1.0966(4) 0.3149(5) 0.0629(12) Uani 1 1 d . . . . .
H51 H -0.429895 1.069366 0.296886 0.075 Uiso 1 1 calc R U . . .
C52 C -0.2427(4) 1.0810(4) 0.2553(4) 0.0556(10) Uani 1 1 d . . . . .
H52 H -0.220959 1.043239 0.196697 0.067 Uiso 1 1 calc R U . . .
C53 C 0.3581(10) 1.0627(13) 0.9793(6) 0.056(3) Uani 0.4 1 d D . P A 2
H53 H 0.282131 1.067179 0.951197 0.067 Uiso 0.4 1 calc R U P A 2
C55 C 0.5829(12) 1.0294(18) 1.0572(7) 0.076(4) Uani 0.4 1 d D . P A 2
H55 H 0.665958 1.006691 1.086170 0.091 Uiso 0.4 1 calc R U P A 2
C56 C 0.5693(10) 1.0926(16) 0.9467(7) 0.059(3) Uani 0.4 1 d D . P A 2
H56 H 0.639572 1.117222 0.899694 0.071 Uiso 0.4 1 calc R U P A 2
C54 C 0.3714(14) 1.0026(18) 1.0854(8) 0.093(5) Uani 0.4 1 d D . P A 2
H54 H 0.308359 0.963530 1.129938 0.111 Uiso 0.4 1 calc R U P A 2

loop_
_atom_site_aniso_label
_atom_site_aniso_U_11
_atom_site_aniso_U_22
_atom_site_aniso_U_33
_atom_site_aniso_U_23
_atom_site_aniso_U_13
_atom_site_aniso_U_12
N1 0.0348(13) 0.0327(13) 0.0391(15) -0.0191(11) 0.0136(11) -0.0137(11)
N2 0.0350(13) 0.0325(14) 0.0488(17) -0.0196(12) 0.0117(12) -0.0138(11)
N3 0.0245(11) 0.0325(12) 0.0292(12) -0.0106(10) 0.0032(9) -0.0111(9)
N4 0.0244(11) 0.0332(13) 0.0335(13) -0.0055(10) -0.0034(9) -0.0108(10)
N5 0.0239(12) 0.0322(13) 0.0387(14) -0.0026(11) -0.0038(10) -0.0115(10)
N6 0.0244(12) 0.0293(12) 0.0358(14) -0.0063(10) -0.0068(10) -0.0066(9)
N7 0.0209(11) 0.0359(13) 0.0410(15) -0.0195(11) -0.0018(10) -0.0083(9)
N8 0.0245(12) 0.0343(13) 0.0393(14) -0.0194(11) -0.0008(10) -0.0077(10)
N9 0.0252(11) 0.0294(12) 0.0341(13) -0.0140(10) -0.0017(9) -0.0102(9)
N10 0.0374(14) 0.0302(13) 0.0370(14) -0.0111(11) -0.0105(11) -0.0101(10)
N11 0.0402(14) 0.0320(13) 0.0390(15) -0.0121(11) -0.0125(11) -0.0099(11)
N12 0.0324(13) 0.0280(12) 0.0319(13) -0.0070(10) -0.0109(10) -0.0052(10)
C1 0.0232(13) 0.0267(14) 0.0348(15) -0.0124(12) -0.0022(11) -0.0036(11)
C2 0.0264(14) 0.0254(14) 0.0363(16) -0.0083(12) 0.0016(12) -0.0076(11)
C3 0.0219(13) 0.0289(14) 0.0296(15) -0.0085(12) -0.0002(11) -0.0090(11)
C4 0.0211(12) 0.0274(13) 0.0311(15) -0.0117(11) -0.0026(10) -0.0048(10)
C5 0.0208(12) 0.0272(14) 0.0305(15) -0.0089(12) -0.0020(10) -0.0072(10)
C6 0.0213(13) 0.0314(15) 0.0328(15) -0.0126(12) 0.0007(11) -0.0080(11)
C7 0.0349(17) 0.0244(15) 0.060(2) -0.0037(15) 0.0107(15) -0.0067(12)
C8 0.0250(14) 0.0321(16) 0.0438(18) -0.0105(14) 0.0083(13) -0.0057(12)
C9 0.0243(13) 0.0255(13) 0.0319(15) -0.0094(11) -0.0017(11) -0.0076(10)
C10 0.0343(15) 0.0288(14) 0.0361(16) -0.0132(12) 0.0074(12) -0.0144(12)
C11 0.0215(12) 0.0305(14) 0.0263(14) -0.0076(11) -0.0024(10) -0.0076(11)
C12 0.0223(13) 0.0320(14) 0.0354(16) -0.0093(12) -0.0022(11) -0.0104(11)
C13 0.0286(14) 0.0384(16) 0.0341(16) -0.0075(13) 0.0020(12) -0.0161(12)
C14 0.0270(14) 0.0372(16) 0.0308(16) -0.0085(13) 0.0031(11) -0.0096(12)
C15 0.075(3) 0.044(2) 0.037(2) -0.0123(16) 0.0074(18) -0.0223(19)
C16 0.086(3) 0.075(3) 0.046(2) -0.028(2) 0.014(2) -0.032(3)
C17 0.059(2) 0.064(3) 0.0362(19) -0.0041(19) 0.0008(17) -0.022(2)
C18 0.122(5) 0.052(3) 0.043(2) 0.012(2) -0.012(3) -0.035(3)
C19 0.101(4) 0.044(2) 0.044(2) -0.0042(18) -0.001(2) -0.032(2)
C20 0.0356(16) 0.0281(15) 0.0329(16) -0.0005(12) -0.0086(12) -0.0086(12)
C21 0.0362(16) 0.0287(15) 0.0293(15) -0.0003(12) -0.0115(12) -0.0091(12)
C22 0.071(3) 0.045(2) 0.044(2) -0.0071(17) 0.0060(18) -0.0290(19)
C23 0.075(3) 0.045(2) 0.0352(19) -0.0082(16) 0.0041(18) -0.0174(19)
C24 0.055(2) 0.0416(19) 0.049(2) -0.0114(17) -0.0195(17) -0.0029(16)
C25 0.0404(19) 0.044(2) 0.082(3) -0.029(2) -0.0078(18) -0.0138(15)
C26 0.0273(15) 0.0369(17) 0.062(2) -0.0151(16) 0.0004(14) -0.0082(13)
C27 0.0246(13) 0.0257(13) 0.0321(15) -0.0102(11) 0.0032(11) -0.0062(11)
C28 0.0226(13) 0.0288(14) 0.0335(15) -0.0097(12) -0.0032(11) -0.0063(11)
C29 0.0236(13) 0.0260(13) 0.0301(15) -0.0099(11) -0.0021(10) -0.0081(11)
C30 0.0225(12) 0.0253(13) 0.0311(14) -0.0115(11) -0.0004(10) -0.0063(10)
C31 0.0270(14) 0.0222(13) 0.0292(14) -0.0080(11) 0.0003(11) -0.0077(11)
C32 0.0277(13) 0.0247(13) 0.0326(14) -0.0110(11) 0.0003(11) -0.0067(11)
C33 0.0286(15) 0.050(2) 0.051(2) -0.0259(16) -0.0109(14) -0.0023(13)
C34 0.0341(16) 0.0351(16) 0.0443(18) -0.0207(14) -0.0066(13) -0.0021(13)
C35 0.0195(12) 0.0270(13) 0.0273(14) -0.0071(11) -0.0013(10) -0.0058(10)
C36 0.0264(13) 0.0367(15) 0.0326(15) -0.0180(12) 0.0028(11) -0.0147(11)
C37 0.0305(14) 0.0244(13) 0.0326(15) -0.0108(11) -0.0035(11) -0.0096(11)
C38 0.0303(14) 0.0270(14) 0.0327(15) -0.0103(12) -0.0082(11) -0.0094(11)
C39 0.0406(16) 0.0345(15) 0.0326(16) -0.0125(13) -0.0050(12) -0.0169(13)
C40 0.0360(15) 0.0401(16) 0.0283(16) -0.0150(13) 0.0000(12) -0.0169(13)
C41 0.043(3) 0.069(5) 0.039(4) -0.013(3) 0.002(3) -0.015(3)
C42 0.072(5) 0.065(5) 0.042(4) -0.001(3) -0.015(3) -0.027(4)
C43 0.122(5) 0.096(4) 0.032(2) -0.014(2) -0.008(2) -0.067(4)
C44 0.103(6) 0.066(5) 0.025(3) -0.017(3) 0.023(4) -0.035(4)
C45 0.058(4) 0.052(4) 0.042(3) -0.020(3) 0.009(3) -0.018(3)
C46 0.0436(18) 0.0372(17) 0.0355(17) -0.0053(14) -0.0170(14) -0.0056(14)
C47 0.0395(17) 0.0351(17) 0.0380(18) -0.0045(14) -0.0176(14) -0.0052(13)
C48 0.051(2) 0.098(4) 0.051(2) -0.041(2) -0.0130(18) -0.020(2)
C49 0.060(3) 0.118(5) 0.037(2) -0.028(3) -0.0072(19) -0.015(3)
C50 0.050(2) 0.048(2) 0.044(2) 0.0063(17) -0.0089(17) -0.0111(17)
C51 0.040(2) 0.041(2) 0.107(4) -0.026(2) -0.008(2) -0.0107(16)
C52 0.043(2) 0.046(2) 0.081(3) -0.034(2) -0.0122(19) -0.0053(16)
C53 0.055(5) 0.105(10) 0.033(5) -0.041(5) 0.006(4) -0.043(6)
C55 0.072(8) 0.106(12) 0.048(7) -0.020(7) -0.029(6) -0.025(7)
C56 0.049(6) 0.100(10) 0.032(5) -0.010(5) -0.009(4) -0.039(6)
C54 0.137(15) 0.107(13) 0.058(8) -0.035(8) 0.039(9) -0.082(12)

loop_
_atom_type_symbol
_atom_type_description
_atom_type_scat_dispersion_real
_atom_type_scat_dispersion_imag
_atom_type_scat_source
C C 0.0181 0.0091 'International Tables Vol C Tables 4.2.6.8 and 6.1.1.4'
H H 0.0000 0.0000 'International Tables Vol C Tables 4.2.6.8 and 6.1.1.4'
N N 0.0311 0.0180 'International Tables Vol C Tables 4.2.6.8 and 6.1.1.4'

loop_
_exptl_crystal_face_index_h
_exptl_crystal_face_index_k
_exptl_crystal_face_index_l
_exptl_crystal_face_perp_dist
0 1 -8 0.0152
0 0 8 0.0375
-7 -3 -1 0.1120
7 3 1 0.1610
1 6 5 0.1397
0 -8 -5 0.0788

loop_
_geom_angle_atom_site_label_1
_geom_angle_atom_site_label_2
_geom_angle_atom_site_label_3
_geom_angle
_geom_angle_site_symmetry_1
_geom_angle_site_symmetry_3
_geom_angle_publ_flag
N2 N1 C9 110.0(3) . . ?
N1 N2 N3 106.6(2) . . ?
N2 N3 C10 111.2(2) . . ?
N2 N3 C13 119.9(2) . . ?
C10 N3 C13 128.8(3) . . ?
N5 N4 C11 109.1(2) . . ?
N4 N5 N6 107.6(2) . . ?
N5 N6 C20 120.4(3) . . ?
C12 N6 N5 110.2(2) . . ?
C12 N6 C20 129.5(3) . . ?
N8 N7 C35 109.7(2) . . ?
N7 N8 N9 106.5(2) . . ?
N8 N9 C36 111.3(2) . . ?
N8 N9 C39 120.6(2) . . ?
C36 N9 C39 128.1(3) . . ?
N11 N10 C37 109.0(3) . . ?
N10 N11 N12 107.3(2) . . ?
N11 N12 C46 120.7(3) . . ?
C38 N12 N11 110.6(2) . . ?
C38 N12 C46 128.6(3) . . ?
C2 C1 C6 121.9(3) . . ?
C2 C1 C27 120.4(3) . . ?
C6 C1 C27 117.5(3) . . ?
C1 C2 C3 118.6(3) . . ?
C1 C2 C7 119.8(3) . . ?
C3 C2 C7 121.6(3) . . ?
C2 C3 C9 122.8(3) . . ?
C4 C3 C2 119.2(3) . . ?
C4 C3 C9 117.9(3) . . ?
C3 C4 H4 118.5 . . ?
C3 C4 C5 123.0(3) . . ?
C5 C4 H4 118.5 . . ?
C4 C5 C6 118.4(3) . . ?
C4 C5 C11 117.8(2) . . ?
C6 C5 C11 123.8(3) . . ?
C1 C6 C5 118.9(3) . . ?
C1 C6 C8 119.4(3) . . ?
C5 C6 C8 121.7(3) . . ?
C2 C7 H7A 109.5 . . ?
C2 C7 H7B 109.5 . . ?
C2 C7 H7C 109.5 . . ?
H7A C7 H7B 109.5 . . ?
H7A C7 H7C 109.5 . . ?
H7B C7 H7C 109.5 . . ?
C6 C8 H8A 109.5 . . ?
C6 C8 H8B 109.5 . . ?
C6 C8 H8C 109.5 . . ?
H8A C8 H8B 109.5 . . ?
H8A C8 H8C 109.5 . . ?
H8B C8 H8C 109.5 . . ?
N1 C9 C3 120.0(3) . . ?
N1 C9 C10 107.0(3) . . ?
C10 C9 C3 132.9(3) . . ?
N3 C10 C9 105.2(3) . . ?
N3 C10 H10 127.4 . . ?
C9 C10 H10 127.4 . . ?
N4 C11 C5 124.0(2) . . ?
N4 C11 C12 107.6(3) . . ?
C12 C11 C5 128.2(3) . . ?
N6 C12 C11 105.6(2) . . ?
N6 C12 H12 127.2 . . ?
C11 C12 H12 127.2 . . ?
N3 C13 H13A 108.6 . . ?
N3 C13 H13B 108.6 . . ?
N3 C13 C14 114.7(3) . . ?
H13A C13 H13B 107.6 . . ?
C14 C13 H13A 108.6 . . ?
C14 C13 H13B 108.6 . . ?
C15 C14 C13 122.3(3) . . ?
C15 C14 C19 118.0(4) . . ?
C19 C14 C13 119.6(3) . . ?
C14 C15 H15 119.0 . . ?
C16 C15 C14 121.9(4) . . ?
C16 C15 H15 119.0 . . ?
C15 C16 H16 119.9 . . ?
C15 C16 C17 120.3(5) . . ?
C17 C16 H16 119.9 . . ?
C16 C17 H17 120.5 . . ?
C16 C17 C18 119.0(4) . . ?
C18 C17 H17 120.5 . . ?
C17 C18 H18 120.0 . . ?
C17 C18 C19 120.1(5) . . ?
C19 C18 H18 120.0 . . ?
C14 C19 C18 120.6(5) . . ?
C14 C19 H19 119.7 . . ?
C18 C19 H19 119.7 . . ?
N6 C20 H20A 109.1 . . ?
N6 C20 H20B 109.1 . . ?
N6 C20 C21 112.6(3) . . ?
H20A C20 H20B 107.8 . . ?
C21 C20 H20A 109.1 . . ?
C21 C20 H20B 109.1 . . ?
C22 C21 C20 121.0(3) . . ?
C26 C21 C20 120.1(3) . . ?
C26 C21 C22 118.8(3) . . ?
C21 C22 H22 119.6 . . ?
C21 C22 C23 120.8(4) . . ?
C23 C22 H22 119.6 . . ?
C22 C23 H23 120.2 . . ?
C24 C23 C22 119.6(4) . . ?
C24 C23 H23 120.2 . . ?
C23 C24 H24 119.9 . . ?
C23 C24 C25 120.2(4) . . ?
C25 C24 H24 119.9 . . ?
C24 C25 H25 120.2 . . ?
C24 C25 C26 119.6(4) . . ?
C26 C25 H25 120.2 . . ?
C21 C26 C25 120.8(4) . . ?
C21 C26 H26 119.6 . . ?
C25 C26 H26 119.6 . . ?
C28 C27 C1 119.9(3) . . ?
C28 C27 C32 122.4(3) . . ?
C32 C27 C1 117.6(3) . . ?
C27 C28 C29 118.2(3) . . ?
C27 C28 C33 120.2(3) . . ?
C29 C28 C33 121.5(3) . . ?
C28 C29 C35 122.9(3) . . ?
C30 C29 C28 120.1(3) . . ?
C30 C29 C35 117.0(2) . . ?
C29 C30 H30 119.1 . . ?
C29 C30 C31 121.9(3) . . ?
C31 C30 H30 119.1 . . ?
C30 C31 C32 118.9(3) . . ?
C30 C31 C37 116.5(2) . . ?
C32 C31 C37 124.6(3) . . ?
C27 C32 C31 118.5(3) . . ?
C27 C32 C34 120.1(3) . . ?
C31 C32 C34 121.4(3) . . ?
C28 C33 H33A 109.5 . . ?
C28 C33 H33B 109.5 . . ?
C28 C33 H33C 109.5 . . ?
H33A C33 H33B 109.5 . . ?
H33A C33 H33C 109.5 . . ?
H33B C33 H33C 109.5 . . ?
C32 C34 H34A 109.5 . . ?
C32 C34 H34B 109.5 . . ?
C32 C34 H34C 109.5 . . ?
H34A C34 H34B 109.5 . . ?
H34A C34 H34C 109.5 . . ?
H34B C34 H34C 109.5 . . ?
N7 C35 C29 120.0(2) . . ?
N7 C35 C36 107.4(3) . . ?
C36 C35 C29 132.5(3) . . ?
N9 C36 C35 105.0(3) . . ?
N9 C36 H36 127.5 . . ?
C35 C36 H36 127.5 . . ?
N10 C37 C31 124.9(3) . . ?
C38 C37 N10 107.5(3) . . ?
C38 C37 C31 127.6(3) . . ?
N12 C38 C37 105.5(3) . . ?
N12 C38 H38 127.2 . . ?
C37 C38 H38 127.2 . . ?
N9 C39 H39A 108.8 . . ?
N9 C39 H39B 108.8 . . ?
N9 C39 C40 113.9(3) . . ?
H39A C39 H39B 107.7 . . ?
C40 C39 H39A 108.8 . . ?
C40 C39 H39B 108.8 . . ?
C41 C40 C39 122.9(4) . . ?
C41 C40 C45 120.1(4) . . ?
C45 C40 C39 117.0(4) . . ?
C53 C40 C39 125.2(4) . . ?
C53 C40 C56 117.7(6) . . ?
C56 C40 C39 116.7(4) . . ?
C40 C41 H41 119.4 . . ?
C40 C41 C42 121.2(6) . . ?
C42 C41 H41 119.4 . . ?
C41 C42 H42 120.1 . . ?
C43 C42 C41 119.9(6) . . ?
C43 C42 H42 120.1 . . ?
C42 C43 H43 120.0 . . ?
C42 C43 C44 119.9(5) . . ?
C44 C43 H43 120.0 . . ?
C55 C43 H43A 120.4 . . ?
C54 C43 H43A 120.4 . . ?
C54 C43 C55 119.2(7) . . ?
C43 C44 H44 119.6 . . ?
C45 C44 C43 120.8(6) . . ?
C45 C44 H44 119.6 . . ?
C40 C45 H45 121.3 . . ?
C44 C45 C40 117.5(6) . . ?
C44 C45 H45 121.3 . . ?
N12 C46 H46A 108.9 . . ?
N12 C46 H46B 108.9 . . ?
N12 C46 C47 113.5(3) . . ?
H46A C46 H46B 107.7 . . ?
C47 C46 H46A 108.9 . . ?
C47 C46 H46B 108.9 . . ?
C48 C47 C46 121.1(3) . . ?
C52 C47 C46 120.9(4) . . ?
C52 C47 C48 118.0(4) . . ?
C47 C48 H48 119.3 . . ?
C47 C48 C49 121.4(4) . . ?
C49 C48 H48 119.3 . . ?
C48 C49 H49 120.1 . . ?
C50 C49 C48 119.8(5) . . ?
C50 C49 H49 120.1 . . ?
C49 C50 H50 120.3 . . ?
C51 C50 C49 119.5(4) . . ?
C51 C50 H50 120.3 . . ?
C50 C51 H51 119.8 . . ?
C50 C51 C52 120.4(4) . . ?
C52 C51 H51 119.8 . . ?
C47 C52 C51 120.8(4) . . ?
C47 C52 H52 119.6 . . ?
C51 C52 H52 119.6 . . ?
C40 C53 H53 117.6 . . ?
C54 C53 C40 124.9(8) . . ?
C54 C53 H53 117.6 . . ?
C43 C55 H55 119.5 . . ?
C56 C55 C43 121.0(8) . . ?
C56 C55 H55 119.5 . . ?
C40 C56 H56 121.7 . . ?
C55 C56 C40 116.6(8) . . ?
C55 C56 H56 121.7 . . ?
C43 C54 C53 118.7(9) . . ?
C43 C54 H54 120.7 . . ?
C53 C54 H54 120.7 . . ?

loop_
_geom_bond_atom_site_label_1
_geom_bond_atom_site_label_2
_geom_bond_distance
_geom_bond_site_symmetry_2
_geom_bond_publ_flag
N1 N2 1.309(4) . ?
N1 C9 1.362(4) . ?
N2 N3 1.339(4) . ?
N3 C10 1.342(4) . ?
N3 C13 1.474(4) . ?
N4 N5 1.318(4) . ?
N4 C11 1.361(4) . ?
N5 N6 1.349(4) . ?
N6 C12 1.347(4) . ?
N6 C20 1.466(4) . ?
N7 N8 1.319(4) . ?
N7 C35 1.363(4) . ?
N8 N9 1.340(4) . ?
N9 C36 1.351(4) . ?
N9 C39 1.464(4) . ?
N10 N11 1.319(4) . ?
N10 C37 1.381(4) . ?
N11 N12 1.357(4) . ?
N12 C38 1.351(4) . ?
N12 C46 1.470(4) . ?
C1 C2 1.395(4) . ?
C1 C6 1.405(4) . ?
C1 C27 1.505(4) . ?
C2 C3 1.415(4) . ?
C2 C7 1.506(4) . ?
C3 C4 1.378(4) . ?
C3 C9 1.480(4) . ?
C4 H4 0.9500 . ?
C4 C5 1.393(4) . ?
C5 C6 1.413(4) . ?
C5 C11 1.475(4) . ?
C6 C8 1.504(4) . ?
C7 H7A 0.9800 . ?
C7 H7B 0.9800 . ?
C7 H7C 0.9800 . ?
C8 H8A 0.9800 . ?
C8 H8B 0.9800 . ?
C8 H8C 0.9800 . ?
C9 C10 1.374(4) . ?
C10 H10 0.9500 . ?
C11 C12 1.378(4) . ?
C12 H12 0.9500 . ?
C13 H13A 0.9900 . ?
C13 H13B 0.9900 . ?
C13 C14 1.503(4) . ?
C14 C15 1.375(5) . ?
C14 C19 1.379(6) . ?
C15 H15 0.9500 . ?
C15 C16 1.370(6) . ?
C16 H16 0.9500 . ?
C16 C17 1.375(7) . ?
C17 H17 0.9500 . ?
C17 C18 1.380(8) . ?
C18 H18 0.9500 . ?
C18 C19 1.397(7) . ?
C19 H19 0.9500 . ?
C20 H20A 0.9900 . ?
C20 H20B 0.9900 . ?
C20 C21 1.500(5) . ?
C21 C22 1.387(5) . ?
C21 C26 1.387(5) . ?
C22 H22 0.9500 . ?
C22 C23 1.398(6) . ?
C23 H23 0.9500 . ?
C23 C24 1.377(7) . ?
C24 H24 0.9500 . ?
C24 C25 1.390(6) . ?
C25 H25 0.9500 . ?
C25 C26 1.392(6) . ?
C26 H26 0.9500 . ?
C27 C28 1.398(4) . ?
C27 C32 1.406(4) . ?
C28 C29 1.412(4) . ?
C28 C33 1.498(4) . ?
C29 C30 1.377(4) . ?
C29 C35 1.477(4) . ?
C30 H30 0.9500 . ?
C30 C31 1.408(4) . ?
C31 C32 1.413(4) . ?
C31 C37 1.468(4) . ?
C32 C34 1.504(4) . ?
C33 H33A 0.9800 . ?
C33 H33B 0.9800 . ?
C33 H33C 0.9800 . ?
C34 H34A 0.9800 . ?
C34 H34B 0.9800 . ?
C34 H34C 0.9800 . ?
C35 C36 1.372(4) . ?
C36 H36 0.9500 . ?
C37 C38 1.380(4) . ?
C38 H38 0.9500 . ?
C39 H39A 0.9900 . ?
C39 H39B 0.9900 . ?
C39 C40 1.507(4) . ?
C40 C41 1.378(6) . ?
C40 C45 1.411(6) . ?
C40 C53 1.368(8) . ?
C40 C56 1.412(8) . ?
C41 H41 0.9500 . ?
C41 C42 1.380(7) . ?
C42 H42 0.9500 . ?
C42 C43 1.340(8) . ?
C43 H43 0.9500 . ?
C43 H43A 0.9500 . ?
C43 C44 1.423(8) . ?
C43 C55 1.421(9) . ?
C43 C54 1.328(9) . ?
C44 H44 0.9500 . ?
C44 C45 1.381(7) . ?
C45 H45 0.9500 . ?
C46 H46A 0.9900 . ?
C46 H46B 0.9900 . ?
C46 C47 1.492(5) . ?
C47 C48 1.386(5) . ?
C47 C52 1.385(6) . ?
C48 H48 0.9500 . ?
C48 C49 1.386(7) . ?
C49 H49 0.9500 . ?
C49 C50 1.380(8) . ?
C50 H50 0.9500 . ?
C50 C51 1.379(7) . ?
C51 H51 0.9500 . ?
C51 C52 1.386(6) . ?
C52 H52 0.9500 . ?
C53 H53 0.9500 . ?
C53 C54 1.341(9) . ?
C55 H55 0.9500 . ?
C55 C56 1.396(9) . ?
C56 H56 0.9500 . ?
C54 H54 0.9500 . ?

loop_
_geom_torsion_atom_site_label_1
_geom_torsion_atom_site_label_2
_geom_torsion_atom_site_label_3
_geom_torsion_atom_site_label_4
_geom_torsion
_geom_torsion_site_symmetry_1
_geom_torsion_site_symmetry_2
_geom_torsion_site_symmetry_3
_geom_torsion_site_symmetry_4
_geom_torsion_publ_flag
N1 N2 N3 C10 -0.1(4) . . . . ?
N1 N2 N3 C13 178.0(3) . . . . ?
N1 C9 C10 N3 0.3(4) . . . . ?
N2 N1 C9 C3 -176.6(3) . . . . ?
N2 N1 C9 C10 -0.4(4) . . . . ?
N2 N3 C10 C9 -0.1(4) . . . . ?
N2 N3 C13 C14 77.6(4) . . . . ?
N3 C13 C14 C15 -63.1(4) . . . . ?
N3 C13 C14 C19 121.6(4) . . . . ?
N4 N5 N6 C12 0.4(4) . . . . ?
N4 N5 N6 C20 179.6(3) . . . . ?
N4 C11 C12 N6 0.4(3) . . . . ?
N5 N4 C11 C5 176.6(3) . . . . ?
N5 N4 C11 C12 -0.2(3) . . . . ?
N5 N6 C12 C11 -0.5(3) . . . . ?
N5 N6 C20 C21 85.3(4) . . . . ?
N6 C20 C21 C22 67.9(4) . . . . ?
N6 C20 C21 C26 -116.3(3) . . . . ?
N7 N8 N9 C36 -0.7(3) . . . . ?
N7 N8 N9 C39 177.9(3) . . . . ?
N7 C35 C36 N9 -0.5(3) . . . . ?
N8 N7 C35 C29 -177.1(3) . . . . ?
N8 N7 C35 C36 0.1(3) . . . . ?
N8 N9 C36 C35 0.7(3) . . . . ?
N8 N9 C39 C40 82.7(4) . . . . ?
N9 C39 C40 C41 67.4(6) . . . . ?
N9 C39 C40 C45 -109.4(5) . . . . ?
N9 C39 C40 C53 -50.8(8) . . . . ?
N9 C39 C40 C56 121.7(8) . . . . ?
N10 N11 N12 C38 -0.1(4) . . . . ?
N10 N11 N12 C46 178.7(3) . . . . ?
N10 C37 C38 N12 0.5(3) . . . . ?
N11 N10 C37 C31 179.3(3) . . . . ?
N11 N10 C37 C38 -0.6(4) . . . . ?
N11 N12 C38 C37 -0.3(4) . . . . ?
N11 N12 C46 C47 88.7(4) . . . . ?
N12 C46 C47 C48 68.6(5) . . . . ?
N12 C46 C47 C52 -111.9(4) . . . . ?
C1 C2 C3 C4 0.6(4) . . . . ?
C1 C2 C3 C9 175.6(3) . . . . ?
C1 C27 C28 C29 -174.7(3) . . . . ?
C1 C27 C28 C33 4.1(5) . . . . ?
C1 C27 C32 C31 174.5(3) . . . . ?
C1 C27 C32 C34 -6.7(4) . . . . ?
C2 C1 C6 C5 -2.1(4) . . . . ?
C2 C1 C6 C8 177.2(3) . . . . ?
C2 C1 C27 C28 -93.4(4) . . . . ?
C2 C1 C27 C32 90.7(4) . . . . ?
C2 C3 C4 C5 -1.1(4) . . . . ?
C2 C3 C9 N1 -146.3(3) . . . . ?
C2 C3 C9 C10 38.7(5) . . . . ?
C3 C4 C5 C6 0.1(4) . . . . ?
C3 C4 C5 C11 179.6(3) . . . . ?
C3 C9 C10 N3 175.8(3) . . . . ?
C4 C3 C9 N1 28.8(4) . . . . ?
C4 C3 C9 C10 -146.2(3) . . . . ?
C4 C5 C6 C1 1.5(4) . . . . ?
C4 C5 C6 C8 -177.8(3) . . . . ?
C4 C5 C11 N4 -145.8(3) . . . . ?
C4 C5 C11 C12 30.4(4) . . . . ?
C5 C11 C12 N6 -176.2(3) . . . . ?
C6 C1 C2 C3 1.1(5) . . . . ?
C6 C1 C2 C7 -179.6(3) . . . . ?
C6 C1 C27 C28 90.3(4) . . . . ?
C6 C1 C27 C32 -85.6(4) . . . . ?
C6 C5 C11 N4 33.8(5) . . . . ?
C6 C5 C11 C12 -150.1(3) . . . . ?
C7 C2 C3 C4 -178.8(3) . . . . ?
C7 C2 C3 C9 -3.7(5) . . . . ?
C9 N1 N2 N3 0.3(4) . . . . ?
C9 C3 C4 C5 -176.4(3) . . . . ?
C10 N3 C13 C14 -104.6(4) . . . . ?
C11 N4 N5 N6 -0.1(3) . . . . ?
C11 C5 C6 C1 -178.0(3) . . . . ?
C11 C5 C6 C8 2.7(5) . . . . ?
C12 N6 C20 C21 -95.6(4) . . . . ?
C13 N3 C10 C9 -178.0(3) . . . . ?
C13 C14 C15 C16 -177.2(4) . . . . ?
C13 C14 C19 C18 175.9(5) . . . . ?
C14 C15 C16 C17 0.5(8) . . . . ?
C15 C14 C19 C18 0.4(8) . . . . ?
C15 C16 C17 C18 2.4(8) . . . . ?
C16 C17 C18 C19 -3.8(9) . . . . ?
C17 C18 C19 C14 2.4(9) . . . . ?
C19 C14 C15 C16 -1.9(7) . . . . ?
C20 N6 C12 C11 -179.7(3) . . . . ?
C20 C21 C22 C23 179.2(4) . . . . ?
C20 C21 C26 C25 -177.7(3) . . . . ?
C21 C22 C23 C24 -2.3(7) . . . . ?
C22 C21 C26 C25 -1.9(5) . . . . ?
C22 C23 C24 C25 -0.3(6) . . . . ?
C23 C24 C25 C26 1.8(6) . . . . ?
C24 C25 C26 C21 -0.7(6) . . . . ?
C26 C21 C22 C23 3.4(6) . . . . ?
C27 C1 C2 C3 -175.1(3) . . . . ?
C27 C1 C2 C7 4.3(5) . . . . ?
C27 C1 C6 C5 174.1(3) . . . . ?
C27 C1 C6 C8 -6.6(4) . . . . ?
C27 C28 C29 C30 -0.1(4) . . . . ?
C27 C28 C29 C35 177.7(3) . . . . ?
C28 C27 C32 C31 -1.4(4) . . . . ?
C28 C27 C32 C34 177.4(3) . . . . ?
C28 C29 C30 C31 -0.5(4) . . . . ?
C28 C29 C35 N7 -146.8(3) . . . . ?
C28 C29 C35 C36 36.8(5) . . . . ?
C29 C30 C31 C32 0.2(4) . . . . ?
C29 C30 C31 C37 -179.4(3) . . . . ?
C29 C35 C36 N9 176.2(3) . . . . ?
C30 C29 C35 N7 31.0(4) . . . . ?
C30 C29 C35 C36 -145.4(3) . . . . ?
C30 C31 C32 C27 0.8(4) . . . . ?
C30 C31 C32 C34 -178.0(3) . . . . ?
C30 C31 C37 N10 -152.2(3) . . . . ?
C30 C31 C37 C38 27.7(5) . . . . ?
C31 C37 C38 N12 -179.4(3) . . . . ?
C32 C27 C28 C29 1.1(4) . . . . ?
C32 C27 C28 C33 179.9(3) . . . . ?
C32 C31 C37 N10 28.2(5) . . . . ?
C32 C31 C37 C38 -151.9(3) . . . . ?
C33 C28 C29 C30 -178.9(3) . . . . ?
C33 C28 C29 C35 -1.1(5) . . . . ?
C35 N7 N8 N9 0.4(3) . . . . ?
C35 C29 C30 C31 -178.4(3) . . . . ?
C36 N9 C39 C40 -99.0(4) . . . . ?
C37 N10 N11 N12 0.5(4) . . . . ?
C37 C31 C32 C27 -179.7(3) . . . . ?
C37 C31 C32 C34 1.5(5) . . . . ?
C38 N12 C46 C47 -92.7(4) . . . . ?
C39 N9 C36 C35 -177.7(3) . . . . ?
C39 C40 C41 C42 177.9(7) . . . . ?
C39 C40 C45 C44 -178.4(6) . . . . ?
C39 C40 C53 C54 -178.4(11) . . . . ?
C39 C40 C56 C55 178.8(11) . . . . ?
C40 C41 C42 C43 -0.6(13) . . . . ?
C40 C53 C54 C43 2(2) . . . . ?
C41 C40 C45 C44 4.7(10) . . . . ?
C41 C42 C43 C44 6.9(12) . . . . ?
C42 C43 C44 C45 -7.5(12) . . . . ?
C43 C44 C45 C40 1.6(12) . . . . ?
C43 C55 C56 C40 -3(2) . . . . ?
C45 C40 C41 C42 -5.4(11) . . . . ?
C46 N12 C38 C37 -179.0(3) . . . . ?
C46 C47 C48 C49 178.8(5) . . . . ?
C46 C47 C52 C51 -179.2(4) . . . . ?
C47 C48 C49 C50 0.7(8) . . . . ?
C48 C47 C52 C51 0.4(6) . . . . ?
C48 C49 C50 C51 -0.2(8) . . . . ?
C49 C50 C51 C52 -0.2(7) . . . . ?
C50 C51 C52 C47 0.1(7) . . . . ?
C52 C47 C48 C49 -0.7(7) . . . . ?
C53 C40 C56 C55 -8.2(17) . . . . ?
C55 C43 C54 C53 -13(2) . . . . ?
C56 C40 C53 C54 9.2(17) . . . . ?
C54 C43 C55 C56 14(2) . . . . ?

loop_
_exptl_oxdiff_crystal_face_indexfrac_h
_exptl_oxdiff_crystal_face_indexfrac_k
_exptl_oxdiff_crystal_face_indexfrac_l
_exptl_oxdiff_crystal_face_x
_exptl_oxdiff_crystal_face_y
_exptl_oxdiff_crystal_face_z
0.0195 0.6049 -7.7972 0.1710 0.1842 -0.9679
0.3146 -0.4699 7.8698 -0.1391 -0.1505 0.9788
-7.0123 -2.8542 -1.2320 -0.6752 -0.7123 -0.1918
7.0123 2.8542 1.2320 0.6752 0.7123 0.1918
0.6789 6.3038 5.0185 -0.7095 0.6711 0.2151
-0.0775 -8.1177 -5.4383 0.9979 -0.8327 -0.1289

loop_
_smtbx_masks_void_nr
_smtbx_masks_void_average_x
_smtbx_masks_void_average_y
_smtbx_masks_void_average_z
_smtbx_masks_void_volume
_smtbx_masks_void_count_electrons
_smtbx_masks_void_content
1 -0.105 -0.709 0.014 275.9 79.4 ?
2 -0.050 0.868 0.499 14.5 0.8 ?
